data_7700214
loop_
_publ_author_name
'Zhang, Fangjun'
'Yi, Weiyin'
'Zhang, Jie'
'You, Qing'
'Weng, Linhong'
'Zhou, Xigeng'

_publ_section_title
;
 Oxidation and chalcogenylative disproportionation of anionic phosphide
 ligands in yttrium complexes with elemental sulfur and selenium.
;
_journal_issue 28
_journal_name_full 'Dalton transactions (Cambridge, England : 2003)'
_journal_page_first 10596
_journal_page_last 10603
_journal_paper_doi 10.1039/c9dt01537j
_journal_volume 48
_journal_year 2019
_chemical_formula_sum 'C32 H37 B N6 P S2 Y'
_chemical_formula_weight 700.48
_space_group_crystal_system triclinic
_space_group_IT_number 2
_space_group_name_Hall '-P 1'
_space_group_name_H-M_alt 'P -1'
_symmetry_space_group_name_Hall '-P 1'
_symmetry_space_group_name_H-M 'P -1'
_atom_sites_solution_hydrogens mixed
_audit_creation_method SHELXL-2018/3
_audit_update_record
;
2019-05-22 deposited with the CCDC.    2019-06-07 downloaded from the CCDC.
;
_cell_angle_alpha 90.272(4)
_cell_angle_beta 94.118(4)
_cell_angle_gamma 107.037(4)
_cell_formula_units_Z 2
_cell_length_a 10.927(3)
_cell_length_b 11.211(3)
_cell_length_c 14.074(4)
_cell_measurement_reflns_used 1660
_cell_measurement_temperature 296(2)
_cell_measurement_theta_max 23.07
_cell_measurement_theta_min 2.42
_cell_volume 1643.6(8)
_computing_cell_refinement 'Bruker SAINT'
_computing_data_collection 'Bruker APEX2'
_computing_data_reduction 'Bruker SAINT'
_computing_molecular_graphics 'Bruker SHELXTL'
_computing_publication_material 'Bruker SHELXTL'
_computing_structure_refinement 'SHELXL-2018/3 (Sheldrick, 2018)'
_computing_structure_solution 'SHELXS-97 (Sheldrick, 2008)'
_diffrn_ambient_temperature 296(2)
_diffrn_measured_fraction_theta_full 0.982
_diffrn_measured_fraction_theta_max 0.982
_diffrn_measurement_device_type 'Bruker APEX-II CCD'
_diffrn_measurement_method '\f and \w scans'
_diffrn_radiation_type MoK\a
_diffrn_radiation_wavelength 0.71073
_diffrn_reflns_av_R_equivalents 0.0531
_diffrn_reflns_av_unetI/netI 0.0996
_diffrn_reflns_Laue_measured_fraction_full 0.982
_diffrn_reflns_Laue_measured_fraction_max 0.982
_diffrn_reflns_limit_h_max 12
_diffrn_reflns_limit_h_min -13
_diffrn_reflns_limit_k_max 13
_diffrn_reflns_limit_k_min -13
_diffrn_reflns_limit_l_max 16
_diffrn_reflns_limit_l_min -16
_diffrn_reflns_number 9849
_diffrn_reflns_point_group_measured_fraction_full 0.982
_diffrn_reflns_point_group_measured_fraction_max 0.982
_diffrn_reflns_theta_full 25.100
_diffrn_reflns_theta_max 25.099
_diffrn_reflns_theta_min 1.901
_exptl_absorpt_coefficient_mu 1.982
_exptl_absorpt_correction_T_max 0.7456
_exptl_absorpt_correction_T_min 0.6377
_exptl_absorpt_correction_type multi-scan
_exptl_absorpt_process_details sadabs
_exptl_crystal_colour colourless
_exptl_crystal_density_diffrn 1.415
_exptl_crystal_description sheet
_exptl_crystal_F_000 724
_exptl_crystal_size_max 0.300
_exptl_crystal_size_mid 0.220
_exptl_crystal_size_min 0.020
_refine_diff_density_max 1.343
_refine_diff_density_min -0.790
_refine_diff_density_rms 0.170
_refine_ls_extinction_method none
_refine_ls_goodness_of_fit_ref 1.026
_refine_ls_hydrogen_treatment mixed
_refine_ls_matrix_type full
_refine_ls_number_parameters 399
_refine_ls_number_reflns 5748
_refine_ls_number_restraints 0
_refine_ls_restrained_S_all 1.026
_refine_ls_R_factor_all 0.1064
_refine_ls_R_factor_gt 0.0655
_refine_ls_shift/su_max 0.000
_refine_ls_shift/su_mean 0.000
_refine_ls_structure_factor_coef Fsqd
_refine_ls_weighting_details 'w=1/[\s^2^(Fo^2^)+(0.1055P)^2^+13.1706P] where P=(Fo^2^+2Fc^2^)/3'
_refine_ls_weighting_scheme calc
_refine_ls_wR_factor_gt 0.1719
_refine_ls_wR_factor_ref 0.2266
_reflns_Friedel_coverage 0.000
_reflns_number_gt 4066
_reflns_number_total 5748
_reflns_threshold_expression 'I > 2\s(I)'
_cod_data_source_file c9dt01537j2.cif
_cod_data_source_block 2
_cod_depositor_comments 'Adding full bibliography for 7700213--7700220.cif.'
_cod_original_cell_volume 1643.5(7)
_cod_database_code 7700214
_shelx_shelxl_version_number 2018/3
_shelx_space_group_comment
; 
The symmetry employed for this shelxl refinement is uniquely defined 
by the following loop, which should always be used as a source of 
symmetry information in preference to the above space-group names. 
They are only intended as comments. 
;
_shelx_estimated_absorpt_t_min 0.588
_shelx_estimated_absorpt_t_max 0.961
_platon_squeeze_void_probe_radius 1.20

loop_
_space_group_symop_operation_xyz
'x, y, z'
'-x, -y, -z'

loop_
_atom_site_label
_atom_site_type_symbol
_atom_site_fract_x
_atom_site_fract_y
_atom_site_fract_z
_atom_site_U_iso_or_equiv
_atom_site_adp_type
_atom_site_occupancy
_atom_site_site_symmetry_order
_atom_site_calc_flag
_atom_site_refinement_flags_posn
_atom_site_refinement_flags_adp
Y1 Y 0.01242(7) 0.25183(7) 0.27958(6) 0.0196(2) Uani 1 1 d . .
N1 N 0.0186(6) 0.0378(6) 0.2577(4) 0.0201(14) Uani 1 1 d . .
N2 N -0.1048(6) -0.0375(6) 0.2377(5) 0.0225(15) Uani 1 1 d . .
N3 N -0.2165(6) 0.2039(6) 0.2429(5) 0.0249(16) Uani 1 1 d . .
N4 N -0.2762(7) 0.0813(6) 0.2143(5) 0.0247(15) Uani 1 1 d . .
N5 N -0.0373(6) 0.1925(6) 0.1055(4) 0.0197(14) Uani 1 1 d . .
N6 N -0.1273(6) 0.0805(6) 0.0864(5) 0.0210(14) Uani 1 1 d . .
P1 P 0.25556(19) 0.51072(19) 0.24098(15) 0.0215(5) Uani 1 1 d . .
S1 S 0.07167(19) 0.51038(19) 0.23929(16) 0.0265(5) Uani 1 1 d . .
S2 S 0.2762(2) 0.33774(19) 0.24351(16) 0.0266(5) Uani 1 1 d . .
B1 B -0.2015(9) 0.0022(8) 0.1664(7) 0.0213(19) Uani 1 1 d . .
H1 H -0.281(7) -0.069(7) 0.131(5) 0.009(18) Uiso 1 1 d . .
C1 C 0.0814(8) -0.0352(8) 0.3035(6) 0.0241(18) Uani 1 1 d . .
C2 C -0.0006(9) -0.1543(8) 0.3135(6) 0.0276(19) Uani 1 1 d . .
H2A H 0.018568 -0.220751 0.344047 0.033 Uiso 1 1 calc R U
C3 C -0.1175(9) -0.1532(8) 0.2680(6) 0.030(2) Uani 1 1 d . .
C4 C 0.2193(8) 0.0142(8) 0.3381(6) 0.0284(19) Uani 1 1 d . .
H4A H 0.268037 -0.031015 0.306947 0.043 Uiso 1 1 calc R U
H4B H 0.228436 0.004235 0.405731 0.043 Uiso 1 1 calc R U
H4C H 0.250406 0.101058 0.324007 0.043 Uiso 1 1 calc R U
C5 C -0.2389(11) -0.2586(9) 0.2547(8) 0.054(3) Uani 1 1 d . .
H5A H -0.238748 -0.319208 0.302582 0.081 Uiso 1 1 calc R U
H5B H -0.244768 -0.296867 0.192692 0.081 Uiso 1 1 calc R U
H5C H -0.311056 -0.227293 0.260167 0.081 Uiso 1 1 calc R U
C6 C -0.3105(8) 0.2529(8) 0.2627(6) 0.0251(18) Uani 1 1 d . .
C7 C -0.4282(8) 0.1590(9) 0.2535(7) 0.033(2) Uani 1 1 d . .
H7A H -0.507726 0.166301 0.267132 0.040 Uiso 1 1 calc R U
C8 C -0.4033(8) 0.0564(8) 0.2213(6) 0.029(2) Uani 1 1 d . .
C9 C -0.2845(10) 0.3867(9) 0.2900(9) 0.050(3) Uani 1 1 d . .
H9A H -0.331609 0.424821 0.245733 0.075 Uiso 1 1 calc R U
H9B H -0.194292 0.428406 0.289051 0.075 Uiso 1 1 calc R U
H9C H -0.310719 0.393428 0.352999 0.075 Uiso 1 1 calc R U
C10 C -0.4970(10) -0.0699(10) 0.1975(10) 0.058(3) Uani 1 1 d . .
H10A H -0.582924 -0.063427 0.194010 0.087 Uiso 1 1 calc R U
H10B H -0.487811 -0.127042 0.246183 0.087 Uiso 1 1 calc R U
H10C H -0.480185 -0.099777 0.137273 0.087 Uiso 1 1 calc R U
C11 C 0.0027(8) 0.2353(8) 0.0203(5) 0.0214(17) Uani 1 1 d . .
C12 C -0.0597(8) 0.1500(8) -0.0520(6) 0.0242(18) Uani 1 1 d . .
H12A H -0.048627 0.157357 -0.116842 0.029 Uiso 1 1 calc R U
C13 C -0.1413(8) 0.0525(8) -0.0081(5) 0.0214(17) Uani 1 1 d . .
C14 C 0.1010(9) 0.3587(8) 0.0079(7) 0.035(2) Uani 1 1 d . .
H14A H 0.114879 0.370059 -0.058488 0.052 Uiso 1 1 calc R U
H14B H 0.180184 0.360233 0.042872 0.052 Uiso 1 1 calc R U
H14C H 0.070737 0.424657 0.031309 0.052 Uiso 1 1 calc R U
C15 C -0.2311(9) -0.0645(9) -0.0522(6) 0.031(2) Uani 1 1 d . .
H15A H -0.213654 -0.071604 -0.117579 0.047 Uiso 1 1 calc R U
H15B H -0.317954 -0.062447 -0.049302 0.047 Uiso 1 1 calc R U
H15C H -0.219514 -0.134994 -0.018285 0.047 Uiso 1 1 calc R U
C16 C -0.0263(9) 0.1432(9) 0.4455(6) 0.030(2) Uani 1 1 d . .
H16A H -0.052702 0.052816 0.454125 0.036 Uiso 1 1 calc R U
C17 C 0.1026(10) 0.2219(9) 0.4573(6) 0.037(2) Uani 1 1 d . .
H17A H 0.178871 0.195491 0.475162 0.045 Uiso 1 1 calc R U
C18 C 0.0960(10) 0.3461(9) 0.4563(6) 0.036(2) Uani 1 1 d . .
H18A H 0.167708 0.421145 0.472586 0.043 Uiso 1 1 calc R U
C19 C -0.0331(10) 0.3403(9) 0.4467(6) 0.036(2) Uani 1 1 d . .
H19A H -0.066320 0.411781 0.454180 0.044 Uiso 1 1 calc R U
C20 C -0.1077(10) 0.2159(10) 0.4419(6) 0.038(2) Uani 1 1 d . .
H20A H -0.200766 0.185963 0.446273 0.045 Uiso 1 1 calc R U
C21 C 0.3500(9) 0.6057(8) 0.3428(6) 0.030(2) Uani 1 1 d . .
C22 C 0.4571(11) 0.5799(11) 0.3818(8) 0.051(3) Uani 1 1 d . .
H22A H 0.476862 0.509416 0.360864 0.061 Uiso 1 1 calc R U
C23 C 0.5367(11) 0.6571(12) 0.4521(9) 0.058(3) Uani 1 1 d . .
H23A H 0.610641 0.639561 0.476727 0.070 Uiso 1 1 calc R U
C24 C 0.5077(10) 0.7572(11) 0.4850(8) 0.051(3) Uani 1 1 d . .
H24A H 0.560190 0.807830 0.533488 0.061 Uiso 1 1 calc R U
C25 C 0.3987(11) 0.7851(11) 0.4463(8) 0.051(3) Uani 1 1 d . .
H25A H 0.377937 0.854604 0.468301 0.061 Uiso 1 1 calc R U
C26 C 0.3209(9) 0.7073(9) 0.3742(8) 0.041(2) Uani 1 1 d . .
H26A H 0.248445 0.725710 0.347488 0.049 Uiso 1 1 calc R U
C27 C 0.3282(8) 0.5915(7) 0.1384(6) 0.0233(18) Uani 1 1 d . .
C28 C 0.4498(8) 0.5842(8) 0.1196(6) 0.029(2) Uani 1 1 d . .
H28A H 0.491617 0.540013 0.159385 0.035 Uiso 1 1 calc R U
C29 C 0.5082(9) 0.6445(9) 0.0399(7) 0.037(2) Uani 1 1 d . .
H29 H 0.590008 0.642577 0.027296 0.044 Uiso 1 1 calc R U
C30 C 0.4424(9) 0.7066(9) -0.0195(6) 0.036(2) Uani 1 1 d . .
H30A H 0.479530 0.743681 -0.073548 0.044 Uiso 1 1 calc R U
C31 C 0.3252(9) 0.7148(9) -0.0009(8) 0.041(2) Uani 1 1 d . .
H31A H 0.282959 0.757790 -0.041341 0.049 Uiso 1 1 calc R U
C32 C 0.2688(9) 0.6585(8) 0.0791(7) 0.035(2) Uani 1 1 d . .
H32A H 0.189460 0.666147 0.092999 0.042 Uiso 1 1 calc R U

loop_
_atom_site_aniso_label
_atom_site_aniso_U_11
_atom_site_aniso_U_22
_atom_site_aniso_U_33
_atom_site_aniso_U_23
_atom_site_aniso_U_13
_atom_site_aniso_U_12
Y1 0.0208(4) 0.0172(4) 0.0204(4) 0.0011(3) 0.0013(3) 0.0054(3)
N1 0.024(4) 0.020(3) 0.016(3) 0.005(3) 0.002(3) 0.007(3)
N2 0.025(4) 0.020(3) 0.023(4) 0.003(3) 0.004(3) 0.008(3)
N3 0.016(3) 0.019(3) 0.035(4) -0.010(3) 0.007(3) -0.002(3)
N4 0.025(4) 0.019(3) 0.027(4) 0.003(3) 0.003(3) 0.000(3)
N5 0.026(4) 0.019(3) 0.017(3) 0.002(3) 0.000(3) 0.010(3)
N6 0.025(4) 0.022(4) 0.018(3) 0.002(3) -0.001(3) 0.010(3)
P1 0.0187(10) 0.0197(10) 0.0265(11) 0.0048(9) -0.0002(8) 0.0066(8)
S1 0.0176(10) 0.0226(11) 0.0405(13) 0.0031(9) 0.0000(9) 0.0082(8)
S2 0.0235(11) 0.0188(10) 0.0394(13) 0.0047(9) 0.0023(9) 0.0090(8)
B1 0.017(4) 0.017(4) 0.027(5) -0.001(4) 0.004(4) 0.001(4)
C1 0.031(5) 0.025(4) 0.018(4) 0.000(3) 0.001(3) 0.012(4)
C2 0.041(5) 0.024(4) 0.022(4) 0.010(3) 0.005(4) 0.014(4)
C3 0.044(5) 0.020(4) 0.026(5) 0.010(4) 0.001(4) 0.006(4)
C4 0.025(4) 0.032(5) 0.029(5) 0.006(4) -0.004(4) 0.011(4)
C5 0.058(7) 0.029(5) 0.054(7) 0.019(5) -0.012(6) -0.015(5)
C6 0.018(4) 0.028(4) 0.031(5) 0.010(4) 0.004(3) 0.009(3)
C7 0.015(4) 0.041(5) 0.042(6) -0.003(4) 0.008(4) 0.003(4)
C8 0.028(5) 0.026(5) 0.030(5) 0.000(4) 0.011(4) 0.000(4)
C9 0.033(6) 0.032(5) 0.088(9) -0.020(6) 0.003(5) 0.015(4)
C10 0.032(6) 0.043(7) 0.084(9) -0.019(6) 0.019(6) -0.017(5)
C11 0.026(4) 0.025(4) 0.018(4) 0.007(3) 0.006(3) 0.012(4)
C12 0.021(4) 0.033(5) 0.018(4) 0.004(3) 0.001(3) 0.007(4)
C13 0.023(4) 0.032(5) 0.014(4) 0.003(3) 0.006(3) 0.016(4)
C14 0.043(6) 0.029(5) 0.028(5) 0.007(4) 0.005(4) 0.003(4)
C15 0.031(5) 0.037(5) 0.024(5) -0.005(4) 0.001(4) 0.008(4)
C16 0.036(5) 0.037(5) 0.020(4) 0.000(4) 0.006(4) 0.017(4)
C17 0.045(6) 0.046(6) 0.024(5) -0.001(4) 0.004(4) 0.016(5)
C18 0.045(6) 0.039(5) 0.020(5) -0.009(4) -0.007(4) 0.010(5)
C19 0.056(6) 0.041(6) 0.022(5) -0.008(4) 0.004(4) 0.028(5)
C20 0.041(6) 0.051(6) 0.021(5) -0.002(4) 0.015(4) 0.011(5)
C21 0.034(5) 0.027(5) 0.028(5) 0.002(4) 0.002(4) 0.006(4)
C22 0.049(7) 0.054(7) 0.052(7) -0.013(5) -0.019(5) 0.027(6)
C23 0.045(7) 0.063(8) 0.055(7) 0.000(6) -0.031(6) 0.008(6)
C24 0.043(6) 0.055(7) 0.038(6) -0.007(5) -0.003(5) -0.008(5)
C25 0.042(6) 0.051(7) 0.060(7) -0.020(6) 0.002(5) 0.015(5)
C26 0.022(5) 0.044(6) 0.054(6) -0.015(5) -0.005(4) 0.007(4)
C27 0.022(4) 0.018(4) 0.027(4) 0.005(3) -0.002(3) 0.003(3)
C28 0.023(4) 0.030(5) 0.033(5) 0.001(4) 0.001(4) 0.006(4)
C29 0.029(5) 0.035(5) 0.042(6) 0.001(4) 0.008(4) 0.004(4)
C30 0.037(5) 0.046(6) 0.023(5) 0.003(4) 0.004(4) 0.005(4)
C31 0.033(5) 0.035(5) 0.048(6) 0.002(5) -0.010(4) 0.004(4)
C32 0.036(5) 0.032(5) 0.033(5) 0.016(4) -0.003(4) 0.005(4)

loop_
_atom_type_symbol
_atom_type_description
_atom_type_scat_dispersion_real
_atom_type_scat_dispersion_imag
_atom_type_scat_source
C C 0.0033 0.0016 'International Tables Vol C Tables 4.2.6.8 and 6.1.1.4'
H H 0.0000 0.0000 'International Tables Vol C Tables 4.2.6.8 and 6.1.1.4'
N N 0.0061 0.0033 'International Tables Vol C Tables 4.2.6.8 and 6.1.1.4'
B B 0.0013 0.0007 'International Tables Vol C Tables 4.2.6.8 and 6.1.1.4'
P P 0.1023 0.0942 'International Tables Vol C Tables 4.2.6.8 and 6.1.1.4'
Y Y -2.7962 3.5667 'International Tables Vol C Tables 4.2.6.8 and 6.1.1.4'
S S 0.1246 0.1234 'International Tables Vol C Tables 4.2.6.8 and 6.1.1.4'

loop_
_geom_angle_atom_site_label_1
_geom_angle_atom_site_label_2
_geom_angle_atom_site_label_3
_geom_angle
N3 Y1 N1 95.2(2)
N3 Y1 N5 71.4(2)
N1 Y1 N5 71.8(2)
N3 Y1 C16 90.4(3)
N1 Y1 C16 72.8(2)
N5 Y1 C16 138.1(3)
N3 Y1 C17 119.4(3)
N1 Y1 C17 82.6(3)
N5 Y1 C17 153.4(3)
C16 Y1 C17 31.0(3)
N3 Y1 C19 85.1(3)
N1 Y1 C19 122.4(3)
N5 Y1 C19 154.1(3)
C16 Y1 C19 49.6(3)
C17 Y1 C19 49.8(3)
N3 Y1 C18 114.9(3)
N1 Y1 C18 113.2(3)
N5 Y1 C18 170.8(3)
C16 Y1 C18 50.5(3)
C17 Y1 C18 30.6(3)
C19 Y1 C18 30.0(3)
N3 Y1 C20 70.4(3)
N1 Y1 C20 96.6(3)
N5 Y1 C20 138.6(3)
C16 Y1 C20 29.7(3)
C17 Y1 C20 50.1(3)
C19 Y1 C20 30.1(3)
C18 Y1 C20 49.9(3)
N3 Y1 S2 156.29(18)
N1 Y1 S2 89.09(16)
N5 Y1 S2 88.01(16)
C16 Y1 S2 113.1(2)
C17 Y1 S2 84.3(2)
C19 Y1 S2 112.2(2)
C18 Y1 S2 84.4(2)
C20 Y1 S2 132.4(2)
N3 Y1 S1 96.08(17)
N1 Y1 S1 155.57(16)
N5 Y1 S1 91.44(15)
C16 Y1 S1 128.6(2)
C17 Y1 S1 110.2(2)
C19 Y1 S1 80.2(2)
C18 Y1 S1 81.3(2)
C20 Y1 S1 107.6(2)
S2 Y1 S1 72.27(6)
C1 N1 N2 105.4(6)
C1 N1 Y1 135.0(5)
N2 N1 Y1 108.4(5)
C3 N2 N1 110.8(7)
C3 N2 B1 125.9(7)
N1 N2 B1 121.5(6)
C6 N3 N4 106.2(6)
C6 N3 Y1 137.3(5)
N4 N3 Y1 114.2(5)
C8 N4 N3 108.9(7)
C8 N4 B1 129.3(7)
N3 N4 B1 120.9(6)
C11 N5 N6 105.6(6)
C11 N5 Y1 139.4(5)
N6 N5 Y1 114.9(4)
C13 N6 N5 110.7(6)
C13 N6 B1 127.5(7)
N5 N6 B1 121.8(6)
C27 P1 C21 103.5(4)
C27 P1 S1 109.9(3)
C21 P1 S1 110.2(3)
C27 P1 S2 109.6(3)
C21 P1 S2 110.2(3)
S1 P1 S2 113.02(13)
P1 S1 Y1 86.70(9)
P1 S2 Y1 86.66(9)
N4 B1 N6 108.1(6)
N4 B1 N2 113.2(7)
N6 B1 N2 109.4(6)
N4 B1 H1 100(4)
N6 B1 H1 107(4)
N2 B1 H1 119(4)
N1 C1 C2 110.7(7)
N1 C1 C4 121.5(7)
C2 C1 C4 127.8(8)
C1 C2 C3 105.3(7)
C1 C2 H2A 127.4
C3 C2 H2A 127.4
N2 C3 C2 107.8(8)
N2 C3 C5 124.2(9)
C2 C3 C5 128.0(8)
C1 C4 H4A 109.5
C1 C4 H4B 109.5
H4A C4 H4B 109.5
C1 C4 H4C 109.5
H4A C4 H4C 109.5
H4B C4 H4C 109.5
C3 C5 H5A 109.5
C3 C5 H5B 109.5
H5A C5 H5B 109.5
C3 C5 H5C 109.5
H5A C5 H5C 109.5
H5B C5 H5C 109.5
N3 C6 C7 109.1(7)
N3 C6 C9 122.2(7)
C7 C6 C9 128.7(8)
C8 C7 C6 106.3(8)
C8 C7 H7A 126.8
C6 C7 H7A 126.8
C7 C8 N4 109.2(7)
C7 C8 C10 127.9(9)
N4 C8 C10 122.9(9)
C6 C9 H9A 109.5
C6 C9 H9B 109.5
H9A C9 H9B 109.5
C6 C9 H9C 109.5
H9A C9 H9C 109.5
H9B C9 H9C 109.5
C8 C10 H10A 109.5
C8 C10 H10B 109.5
H10A C10 H10B 109.5
C8 C10 H10C 109.5
H10A C10 H10C 109.5
H10B C10 H10C 109.5
N5 C11 C12 110.4(7)
N5 C11 C14 123.6(7)
C12 C11 C14 126.0(7)
C13 C12 C11 105.8(7)
C13 C12 H12A 127.1
C11 C12 H12A 127.1
N6 C13 C12 107.5(7)
N6 C13 C15 124.1(7)
C12 C13 C15 128.4(7)
C11 C14 H14A 109.5
C11 C14 H14B 109.5
H14A C14 H14B 109.5
C11 C14 H14C 109.5
H14A C14 H14C 109.5
H14B C14 H14C 109.5
C13 C15 H15A 109.5
C13 C15 H15B 109.5
H15A C15 H15B 109.5
C13 C15 H15C 109.5
H15A C15 H15C 109.5
H15B C15 H15C 109.5
C20 C16 C17 109.0(9)
C20 C16 Y1 77.0(5)
C17 C16 Y1 76.0(5)
C20 C16 H16A 124.8
C17 C16 H16A 124.8
Y1 C16 H16A 124.8
C18 C17 C16 106.4(9)
C18 C17 Y1 75.0(5)
C16 C17 Y1 73.0(5)
C18 C17 H17A 126.3
C16 C17 H17A 126.3
Y1 C17 H17A 126.3
C19 C18 C17 107.3(9)
C19 C18 Y1 74.8(5)
C17 C18 Y1 74.4(5)
C19 C18 H18A 125.8
C17 C18 H18A 125.8
Y1 C18 H18A 125.8
C18 C19 C20 109.4(9)
C18 C19 Y1 75.2(5)
C20 C19 Y1 75.2(5)
C18 C19 H19A 124.9
C20 C19 H19A 124.9
Y1 C19 H19A 124.9
C16 C20 C19 107.8(9)
C16 C20 Y1 73.2(5)
C19 C20 Y1 74.7(5)
C16 C20 H20A 125.7
C19 C20 H20A 125.7
Y1 C20 H20A 125.7
C26 C21 C22 119.3(9)
C26 C21 P1 120.6(7)
C22 C21 P1 119.8(7)
C21 C22 C23 120.9(11)
C21 C22 H22A 119.5
C23 C22 H22A 119.5
C24 C23 C22 120.3(11)
C24 C23 H23A 119.9
C22 C23 H23A 119.9
C23 C24 C25 119.7(10)
C23 C24 H24A 120.1
C25 C24 H24A 120.1
C24 C25 C26 119.1(10)
C24 C25 H25A 120.5
C26 C25 H25A 120.5
C21 C26 C25 120.6(10)
C21 C26 H26A 119.7
C25 C26 H26A 119.7
C32 C27 C28 119.4(8)
C32 C27 P1 122.9(7)
C28 C27 P1 117.8(6)
C27 C28 C29 119.2(8)
C27 C28 H28A 120.4
C29 C28 H28A 120.4
C30 C29 C28 119.2(9)
C30 C29 H29 120.4
C28 C29 H29 120.4
C31 C30 C29 121.6(9)
C31 C30 H30A 119.2
C29 C30 H30A 119.2
C30 C31 C32 119.4(10)
C30 C31 H31A 120.3
C32 C31 H31A 120.3
C27 C32 C31 121.2(9)
C27 C32 H32A 119.4
C31 C32 H32A 119.4

loop_
_geom_bond_atom_site_label_1
_geom_bond_atom_site_label_2
_geom_bond_distance
Y1 N3 2.416(7)
Y1 N1 2.439(7)
Y1 N5 2.514(6)
Y1 C16 2.642(9)
Y1 C17 2.680(10)
Y1 C19 2.682(9)
Y1 C18 2.687(9)
Y1 C20 2.689(9)
Y1 S2 2.843(2)
Y1 S1 2.848(2)
N1 C1 1.351(10)
N1 N2 1.374(9)
N2 C3 1.339(10)
N2 B1 1.564(12)
N3 C6 1.343(11)
N3 N4 1.381(9)
N4 C8 1.345(11)
N4 B1 1.551(11)
N5 C11 1.349(10)
N5 N6 1.361(9)
N6 C13 1.352(10)
N6 B1 1.555(11)
P1 C27 1.814(8)
P1 C21 1.839(9)
P1 S1 2.007(3)
P1 S2 2.017(3)
B1 H1 1.08(7)
C1 C2 1.388(12)
C1 C4 1.489(12)
C2 C3 1.390(13)
C2 H2A 0.9300
C3 C5 1.495(13)
C4 H4A 0.9600
C4 H4B 0.9600
C4 H4C 0.9600
C5 H5A 0.9600
C5 H5B 0.9600
C5 H5C 0.9600
C6 C7 1.400(12)
C6 C9 1.487(12)
C7 C8 1.341(13)
C7 H7A 0.9300
C8 C10 1.504(12)
C9 H9A 0.9600
C9 H9B 0.9600
C9 H9C 0.9600
C10 H10A 0.9600
C10 H10B 0.9600
C10 H10C 0.9600
C11 C12 1.387(12)
C11 C14 1.502(12)
C12 C13 1.374(11)
C12 H12A 0.9300
C13 C15 1.491(12)
C14 H14A 0.9600
C14 H14B 0.9600
C14 H14C 0.9600
C15 H15A 0.9600
C15 H15B 0.9600
C15 H15C 0.9600
C16 C20 1.369(14)
C16 C17 1.424(14)
C16 H16A 0.9800
C17 C18 1.415(14)
C17 H17A 0.9800
C18 C19 1.390(14)
C18 H18A 0.9800
C19 C20 1.393(14)
C19 H19A 0.9800
C20 H20A 0.9800
C21 C26 1.350(13)
C21 C22 1.365(14)
C22 C23 1.383(15)
C22 H22A 0.9300
C23 C24 1.341(17)
C23 H23A 0.9300
C24 C25 1.393(16)
C24 H24A 0.9300
C25 C26 1.395(14)
C25 H25A 0.9300
C26 H26A 0.9300
C27 C32 1.376(12)
C27 C28 1.398(12)
C28 C29 1.407(13)
C28 H28A 0.9300
C29 C30 1.384(14)
C29 H29 0.9300
C30 C31 1.354(14)
C30 H30A 0.9300
C31 C32 1.388(14)
C31 H31A 0.9300
C32 H32A 0.9300

loop_
_platon_squeeze_void_nr
_platon_squeeze_void_average_x
_platon_squeeze_void_average_y
_platon_squeeze_void_average_z
_platon_squeeze_void_volume
_platon_squeeze_void_count_electrons
_platon_squeeze_void_content
1 0.290 0.042 0.604 9 0 ' '
2 0.710 0.958 0.396 10 1 ' '
